data_7000608
loop_
_publ_author_name
'Buchard, Antoine'
'Heuclin, Hadrien'
'Auffrant, Audrey'
'Le Goff, Xavier F.'
'Le Floch, Pascal'

_publ_section_title
;
 Coordination of tetradentate X2N2 (X = P, S, O) ligands to iron(II)
 metal center and catalytic application in the transfer hydrogenation
 of ketones
;
_journal_coden_ASTM DTARAF
_journal_issue 9
_journal_name_full 'Dalton Transactions'
_journal_page_first 1659
_journal_page_last 1667
_journal_paper_doi 10.1039/b816439h
_journal_year 2009
_chemical_formula_moiety 'C52 H48 Cl Fe N2 P4,C H2 Cl2,B F4'
_chemical_formula_sum 'C53 H50 B Cl3 F4 Fe N2 P4'
_chemical_formula_weight 1087.84
_space_group_IT_number 2
_symmetry_cell_setting triclinic
_symmetry_space_group_name_Hall '-P 1'
_symmetry_space_group_name_H-M 'P -1'
_atom_sites_solution_hydrogens geom
_atom_sites_solution_primary direct
_atom_sites_solution_secondary difmap
_audit_creation_method SHELXL-97
_cell_angle_alpha 100.819(1)
_cell_angle_beta 101.043(1)
_cell_angle_gamma 102.516(1)
_cell_formula_units_Z 2
_cell_length_a 10.868(1)
_cell_length_b 13.934(1)
_cell_length_c 18.166(1)
_cell_measurement_reflns_used 19642
_cell_measurement_temperature 150.0(1)
_cell_measurement_theta_max 30.034
_cell_measurement_theta_min 0.998
_cell_volume 2559.3(3)
_computing_structure_refinement 'SHELXL-97 (Sheldrick, 1997)'
_computing_structure_solution 'SHELXS-97 (Sheldrick, 1990)'
_diffrn_ambient_temperature 150.0(1)
_diffrn_measured_fraction_theta_full 0.984
_diffrn_measured_fraction_theta_max 0.984
_diffrn_measurement_device_type KappaCCD
_diffrn_measurement_method 'phi and omega scans'
_diffrn_radiation_monochromator graphite
_diffrn_radiation_source 'fine-focus sealed tube'
_diffrn_radiation_type MoK\a
_diffrn_radiation_wavelength 0.71069
_diffrn_reflns_av_R_equivalents 0.0247
_diffrn_reflns_av_sigmaI/netI 0.0460
_diffrn_reflns_limit_h_max 15
_diffrn_reflns_limit_h_min -15
_diffrn_reflns_limit_k_max 19
_diffrn_reflns_limit_k_min -18
_diffrn_reflns_limit_l_max 25
_diffrn_reflns_limit_l_min -25
_diffrn_reflns_number 29603
_diffrn_reflns_theta_full 30.02
_diffrn_reflns_theta_max 30.02
_diffrn_reflns_theta_min 3.03
_exptl_absorpt_coefficient_mu 0.630
_exptl_absorpt_correction_T_max 0.8534
_exptl_absorpt_correction_T_min 0.7959
_exptl_absorpt_correction_type multi-scan
_exptl_absorpt_process_details 'Denzo/Scalepack (Otwinowski & Minor, 1996)'
_exptl_crystal_colour 'Pale Yellow'
_exptl_crystal_density_diffrn 1.412
_exptl_crystal_density_method 'not measured'
_exptl_crystal_description Block
_exptl_crystal_F_000 1120
_exptl_crystal_size_max 0.38
_exptl_crystal_size_mid 0.36
_exptl_crystal_size_min 0.26
_refine_diff_density_max 0.816
_refine_diff_density_min -0.809
_refine_diff_density_rms 0.064
_refine_ls_extinction_method none
_refine_ls_goodness_of_fit_ref 1.062
_refine_ls_hydrogen_treatment constr
_refine_ls_matrix_type full
_refine_ls_number_parameters 613
_refine_ls_number_reflns 14716
_refine_ls_number_restraints 0
_refine_ls_restrained_S_all 1.062
_refine_ls_R_factor_all 0.0561
_refine_ls_R_factor_gt 0.0394
_refine_ls_shift/su_max 0.001
_refine_ls_shift/su_mean 0.000
_refine_ls_structure_factor_coef Fsqd
_refine_ls_weighting_details 'calc w=1/[\s^2^(Fo^2^)+(0.0457P)^2^+0.7764P] where P=(Fo^2^+2Fc^2^)/3'
_refine_ls_weighting_scheme calc
_refine_ls_wR_factor_gt 0.0974
_refine_ls_wR_factor_ref 0.1041
_reflns_number_gt 11542
_reflns_number_total 14716
_reflns_threshold_expression >2sigma(I)
_cod_data_source_file B816439H.txt
_cod_data_source_block ab706
_cod_depositor_comments
;
The following automatic conversions were performed:
'_symmetry_cell_setting' value 'Triclinic' changed to 'triclinic'
according to '/home/saulius/struct/CIF-dictionaries/cif_core.dic'
dictionary named 'cif_core.dic' version 2.4.1 from 2010-06-29.

Automatic conversion script
Id: cif_fix_enum 1527 2010-12-29 10:47:43Z saulius 
;
_cod_original_sg_symbol_H-M 'P-1 '
_cod_database_code 7000608

loop_
_symmetry_equiv_pos_as_xyz
'x, y, z'
'-x, -y, -z'

loop_
_atom_site_label
_atom_site_type_symbol
_atom_site_fract_x
_atom_site_fract_y
_atom_site_fract_z
_atom_site_U_iso_or_equiv
_atom_site_adp_type
_atom_site_occupancy
_atom_site_symmetry_multiplicity
_atom_site_calc_flag
_atom_site_refinement_flags
_atom_site_disorder_assembly
_atom_site_disorder_group
Fe1 Fe 0.59184(2) 0.789576(17) 0.274567(13) 0.01810(6) Uani 1 1 d . . .
Cl1 Cl 0.79530(4) 0.77127(3) 0.32572(2) 0.02191(8) Uani 1 1 d . . .
P1 P 0.65027(4) 1.03607(3) 0.29626(2) 0.01833(9) Uani 1 1 d . . .
P2 P 0.43436(4) 0.65904(3) 0.37430(2) 0.01929(9) Uani 1 1 d . . .
P3 P 0.63373(4) 0.86236(3) 0.16426(2) 0.01872(9) Uani 1 1 d . . .
P4 P 0.48836(4) 0.60231(3) 0.21958(2) 0.01896(9) Uani 1 1 d . . .
N1 N 0.58281(14) 0.93639(10) 0.31991(8) 0.0211(3) Uani 1 1 d . . .
N2 N 0.46705(14) 0.76161(10) 0.34625(8) 0.0209(3) Uani 1 1 d . . .
C1 C 0.54744(19) 0.94473(13) 0.39507(10) 0.0264(4) Uani 1 1 d . . .
H1A H 0.5195 1.0075 0.4086 0.032 Uiso 1 1 calc R . .
H1B H 0.6232 0.9471 0.4362 0.032 Uiso 1 1 calc R . .
C2 C 0.43761(18) 0.85296(13) 0.38775(11) 0.0267(4) Uani 1 1 d . . .
H2A H 0.4280 0.8457 0.4397 0.032 Uiso 1 1 calc R . .
H2B H 0.3550 0.8612 0.3589 0.032 Uiso 1 1 calc R . .
C3 C 0.77694(16) 1.12051(12) 0.37492(10) 0.0215(3) Uani 1 1 d . . .
C4 C 0.86905(18) 1.07878(14) 0.41318(11) 0.0276(4) Uani 1 1 d . . .
H4 H 0.8652 1.0093 0.3955 0.033 Uiso 1 1 calc R . .
C5 C 0.96549(19) 1.13782(15) 0.47646(11) 0.0322(4) Uani 1 1 d . . .
H5 H 1.0281 1.1091 0.5018 0.039 Uiso 1 1 calc R . .
C6 C 0.97100(19) 1.23907(15) 0.50312(12) 0.0336(4) Uani 1 1 d . . .
H6 H 1.0372 1.2797 0.5468 0.040 Uiso 1 1 calc R . .
C7 C 0.8798(2) 1.28064(15) 0.46595(12) 0.0353(4) Uani 1 1 d . . .
H7 H 0.8836 1.3499 0.4844 0.042 Uiso 1 1 calc R . .
C8 C 0.78327(18) 1.22247(13) 0.40223(11) 0.0286(4) Uani 1 1 d . . .
H8 H 0.7213 1.2519 0.3770 0.034 Uiso 1 1 calc R . .
C9 C 0.54177(16) 1.10686(12) 0.25949(9) 0.0202(3) Uani 1 1 d . . .
C10 C 0.58582(17) 1.18676(13) 0.22648(10) 0.0242(3) Uani 1 1 d . . .
H10 H 0.6758 1.2104 0.2291 0.029 Uiso 1 1 calc R . .
C11 C 0.4965(2) 1.23157(15) 0.18956(11) 0.0312(4) Uani 1 1 d . . .
H11 H 0.5258 1.2862 0.1674 0.037 Uiso 1 1 calc R . .
C12 C 0.3655(2) 1.19670(15) 0.18520(11) 0.0331(4) Uani 1 1 d . . .
H12 H 0.3051 1.2261 0.1586 0.040 Uiso 1 1 calc R . .
C13 C 0.32190(18) 1.11939(14) 0.21925(12) 0.0322(4) Uani 1 1 d . . .
H13 H 0.2320 1.0968 0.2169 0.039 Uiso 1 1 calc R . .
C14 C 0.40968(17) 1.07472(13) 0.25689(11) 0.0267(4) Uani 1 1 d . . .
H14 H 0.3798 1.0222 0.2809 0.032 Uiso 1 1 calc R . .
C15 C 0.72134(16) 0.99348(12) 0.21764(9) 0.0201(3) Uani 1 1 d . . .
H15A H 0.8137 0.9969 0.2386 0.024 Uiso 1 1 calc R . .
H15B H 0.7180 1.0389 0.1819 0.024 Uiso 1 1 calc R . .
C16 C 0.49227(16) 0.87277(12) 0.09637(10) 0.0204(3) Uani 1 1 d . . .
C17 C 0.48663(18) 0.87118(14) 0.01898(10) 0.0273(4) Uani 1 1 d . . .
H17 H 0.5613 0.8687 -0.0005 0.033 Uiso 1 1 calc R . .
C18 C 0.3725(2) 0.87316(15) -0.02997(11) 0.0327(4) Uani 1 1 d . . .
H18 H 0.3695 0.8716 -0.0828 0.039 Uiso 1 1 calc R . .
C19 C 0.26287(19) 0.87732(14) -0.00226(11) 0.0310(4) Uani 1 1 d . . .
H19 H 0.1849 0.8782 -0.0360 0.037 Uiso 1 1 calc R . .
C20 C 0.26758(18) 0.88019(14) 0.07430(12) 0.0310(4) Uani 1 1 d . . .
H20 H 0.1932 0.8844 0.0937 0.037 Uiso 1 1 calc R . .
C21 C 0.38098(17) 0.87689(13) 0.12344(10) 0.0256(4) Uani 1 1 d . . .
H21 H 0.3828 0.8775 0.1760 0.031 Uiso 1 1 calc R . .
C22 C 0.74069(16) 0.82580(12) 0.10487(10) 0.0214(3) Uani 1 1 d . . .
C23 C 0.74669(18) 0.72529(13) 0.09049(11) 0.0270(4) Uani 1 1 d . . .
H23 H 0.7010 0.6794 0.1148 0.032 Uiso 1 1 calc R . .
C24 C 0.8194(2) 0.69213(14) 0.04065(12) 0.0342(4) Uani 1 1 d . . .
H24 H 0.8227 0.6234 0.0307 0.041 Uiso 1 1 calc R . .
C25 C 0.88679(19) 0.75829(16) 0.00561(12) 0.0353(4) Uani 1 1 d . . .
H25 H 0.9347 0.7347 -0.0292 0.042 Uiso 1 1 calc R . .
C26 C 0.8848(2) 0.85895(16) 0.02103(13) 0.0379(5) Uani 1 1 d . . .
H26 H 0.9329 0.9049 -0.0022 0.045 Uiso 1 1 calc R . .
C27 C 0.8118(2) 0.89277(14) 0.07084(12) 0.0323(4) Uani 1 1 d . . .
H27 H 0.8107 0.9619 0.0816 0.039 Uiso 1 1 calc R . .
C28 C 0.51702(17) 0.67234(12) 0.47330(10) 0.0231(3) Uani 1 1 d . . .
C29 C 0.65200(19) 0.71028(15) 0.49295(11) 0.0312(4) Uani 1 1 d . . .
H29 H 0.6959 0.7252 0.4543 0.037 Uiso 1 1 calc R . .
C30 C 0.7227(2) 0.72637(15) 0.56855(12) 0.0343(4) Uani 1 1 d . . .
H30 H 0.8145 0.7516 0.5814 0.041 Uiso 1 1 calc R . .
C31 C 0.6589(2) 0.70549(15) 0.62507(11) 0.0344(4) Uani 1 1 d . . .
H31 H 0.7071 0.7158 0.6767 0.041 Uiso 1 1 calc R . .
C32 C 0.5255(2) 0.66976(16) 0.60653(11) 0.0363(5) Uani 1 1 d . . .
H32 H 0.4820 0.6566 0.6457 0.044 Uiso 1 1 calc R . .
C33 C 0.45400(19) 0.65284(14) 0.53086(11) 0.0294(4) Uani 1 1 d . . .
H33 H 0.3621 0.6280 0.5185 0.035 Uiso 1 1 calc R . .
C34 C 0.26442(16) 0.60172(12) 0.36343(10) 0.0222(3) Uani 1 1 d . . .
C35 C 0.22408(19) 0.50898(14) 0.38224(12) 0.0298(4) Uani 1 1 d . . .
H35 H 0.2867 0.4772 0.4034 0.036 Uiso 1 1 calc R . .
C36 C 0.0927(2) 0.46343(15) 0.36995(13) 0.0372(5) Uani 1 1 d . . .
H36 H 0.0652 0.3999 0.3820 0.045 Uiso 1 1 calc R . .
C37 C 0.0018(2) 0.51056(16) 0.34022(13) 0.0375(5) Uani 1 1 d . . .
H37 H -0.0880 0.4798 0.3329 0.045 Uiso 1 1 calc R . .
C38 C 0.04018(19) 0.60192(16) 0.32106(12) 0.0339(4) Uani 1 1 d . . .
H38 H -0.0231 0.6336 0.3004 0.041 Uiso 1 1 calc R . .
C39 C 0.17183(17) 0.64750(13) 0.33205(10) 0.0260(4) Uani 1 1 d . . .
H39 H 0.1985 0.7098 0.3181 0.031 Uiso 1 1 calc R . .
C40 C 0.49418(16) 0.56959(12) 0.31381(10) 0.0210(3) Uani 1 1 d . . .
H40A H 0.4398 0.5000 0.3063 0.025 Uiso 1 1 calc R . .
H40B H 0.5846 0.5724 0.3390 0.025 Uiso 1 1 calc R . .
C41 C 0.31656(16) 0.56281(12) 0.17156(10) 0.0211(3) Uani 1 1 d . . .
C42 C 0.23009(17) 0.47572(13) 0.17652(10) 0.0239(3) Uani 1 1 d . . .
H42 H 0.2615 0.4300 0.2031 0.029 Uiso 1 1 calc R . .
C43 C 0.09854(17) 0.45534(13) 0.14292(11) 0.0264(4) Uani 1 1 d . . .
H43 H 0.0399 0.3966 0.1475 0.032 Uiso 1 1 calc R . .
C44 C 0.05256(19) 0.52104(16) 0.10254(12) 0.0352(4) Uani 1 1 d . . .
H44 H -0.0376 0.5073 0.0796 0.042 Uiso 1 1 calc R . .
C45 C 0.1380(2) 0.60635(17) 0.09572(13) 0.0407(5) Uani 1 1 d . . .
H45 H 0.1067 0.6504 0.0673 0.049 Uiso 1 1 calc R . .
C46 C 0.26879(19) 0.62761(15) 0.13021(12) 0.0313(4) Uani 1 1 d . . .
H46 H 0.3268 0.6868 0.1258 0.038 Uiso 1 1 calc R . .
C47 C 0.56126(16) 0.51235(12) 0.16871(10) 0.0210(3) Uani 1 1 d . . .
C48 C 0.50278(18) 0.45825(13) 0.09313(10) 0.0261(4) Uani 1 1 d . . .
H48 H 0.4184 0.4614 0.0694 0.031 Uiso 1 1 calc R . .
C49 C 0.5672(2) 0.39931(14) 0.05179(11) 0.0307(4) Uani 1 1 d . . .
H49 H 0.5269 0.3632 -0.0001 0.037 Uiso 1 1 calc R . .
C50 C 0.68853(19) 0.39335(14) 0.08587(12) 0.0316(4) Uani 1 1 d . . .
H50 H 0.7316 0.3525 0.0577 0.038 Uiso 1 1 calc R . .
C51 C 0.74810(19) 0.44660(16) 0.16105(13) 0.0364(5) Uani 1 1 d . . .
H51 H 0.8319 0.4421 0.1846 0.044 Uiso 1 1 calc R . .
C52 C 0.68541(17) 0.50693(14) 0.20229(11) 0.0303(4) Uani 1 1 d . . .
H52 H 0.7275 0.5446 0.2536 0.036 Uiso 1 1 calc R . .
Cl2 Cl 0.18168(9) 0.99229(7) 0.38490(6) 0.0848(3) Uani 1 1 d . . .
Cl3 Cl 0.10909(7) 0.85229(7) 0.23267(5) 0.0684(2) Uani 1 1 d . . .
C53 C 0.0643(3) 0.9427(2) 0.2958(2) 0.0798(11) Uani 1 1 d . . .
H53A H -0.0200 0.9112 0.3055 0.096 Uiso 1 1 calc R . .
H53B H 0.0528 0.9987 0.2710 0.096 Uiso 1 1 calc R . .
F1 F 0.10935(12) 0.27223(9) 0.21784(9) 0.0484(3) Uani 1 1 d . . .
F2 F -0.00895(17) 0.11716(13) 0.15103(11) 0.0838(6) Uani 1 1 d . . .
F3 F 0.01216(16) 0.16256(15) 0.27772(10) 0.0776(5) Uani 1 1 d . . .
F4 F -0.11074(13) 0.22929(12) 0.19651(10) 0.0620(4) Uani 1 1 d . . .
B1 B 0.0002(2) 0.19671(16) 0.21125(14) 0.0302(4) Uani 1 1 d . . .

loop_
_atom_site_aniso_label
_atom_site_aniso_U_11
_atom_site_aniso_U_22
_atom_site_aniso_U_33
_atom_site_aniso_U_23
_atom_site_aniso_U_13
_atom_site_aniso_U_12
Fe1 0.01804(12) 0.01852(11) 0.01777(12) 0.00391(9) 0.00386(9) 0.00561(9)
Cl1 0.01511(17) 0.02495(18) 0.0251(2) 0.00775(16) 0.00129(15) 0.00581(15)
P1 0.0188(2) 0.01792(18) 0.0185(2) 0.00358(15) 0.00464(16) 0.00599(16)
P2 0.0198(2) 0.02005(19) 0.0195(2) 0.00562(16) 0.00560(16) 0.00680(16)
P3 0.0199(2) 0.01820(18) 0.0182(2) 0.00379(16) 0.00480(16) 0.00575(16)
P4 0.0184(2) 0.01826(18) 0.0197(2) 0.00378(16) 0.00450(16) 0.00464(16)
N1 0.0263(7) 0.0187(6) 0.0194(7) 0.0034(5) 0.0085(6) 0.0067(6)
N2 0.0225(7) 0.0195(6) 0.0225(7) 0.0048(5) 0.0080(6) 0.0072(6)
C1 0.0363(10) 0.0219(8) 0.0220(9) 0.0033(7) 0.0120(8) 0.0074(7)
C2 0.0320(10) 0.0229(8) 0.0299(9) 0.0054(7) 0.0159(8) 0.0101(7)
C3 0.0212(8) 0.0233(8) 0.0196(8) 0.0030(6) 0.0054(6) 0.0063(7)
C4 0.0278(9) 0.0276(9) 0.0259(9) 0.0046(7) 0.0012(7) 0.0102(8)
C5 0.0270(9) 0.0395(10) 0.0278(10) 0.0052(8) -0.0008(8) 0.0130(8)
C6 0.0261(9) 0.0390(10) 0.0270(10) -0.0038(8) 0.0005(8) 0.0055(8)
C7 0.0330(10) 0.0282(9) 0.0356(11) -0.0071(8) -0.0001(9) 0.0092(8)
C8 0.0277(9) 0.0250(8) 0.0291(10) -0.0012(7) 0.0007(8) 0.0104(8)
C9 0.0215(8) 0.0205(7) 0.0195(8) 0.0035(6) 0.0051(6) 0.0082(6)
C10 0.0250(9) 0.0278(8) 0.0240(9) 0.0089(7) 0.0094(7) 0.0100(7)
C11 0.0408(11) 0.0349(10) 0.0292(10) 0.0163(8) 0.0151(9) 0.0199(9)
C12 0.0363(11) 0.0412(11) 0.0280(10) 0.0097(8) 0.0056(8) 0.0237(9)
C13 0.0219(9) 0.0336(10) 0.0400(11) 0.0037(8) 0.0057(8) 0.0106(8)
C14 0.0243(9) 0.0247(8) 0.0319(10) 0.0056(7) 0.0088(7) 0.0075(7)
C15 0.0191(8) 0.0207(7) 0.0205(8) 0.0039(6) 0.0052(6) 0.0056(6)
C16 0.0218(8) 0.0170(7) 0.0204(8) 0.0026(6) 0.0031(6) 0.0039(6)
C17 0.0296(9) 0.0311(9) 0.0230(9) 0.0071(7) 0.0070(7) 0.0108(8)
C18 0.0415(11) 0.0363(10) 0.0189(9) 0.0069(8) 0.0017(8) 0.0122(9)
C19 0.0317(10) 0.0275(9) 0.0297(10) 0.0065(8) -0.0036(8) 0.0091(8)
C20 0.0237(9) 0.0352(10) 0.0337(10) 0.0074(8) 0.0041(8) 0.0106(8)
C21 0.0253(9) 0.0299(9) 0.0215(8) 0.0062(7) 0.0045(7) 0.0079(7)
C22 0.0213(8) 0.0214(7) 0.0205(8) 0.0014(6) 0.0045(6) 0.0069(7)
C23 0.0260(9) 0.0230(8) 0.0321(10) 0.0054(7) 0.0068(8) 0.0079(7)
C24 0.0331(10) 0.0275(9) 0.0421(12) 0.0005(8) 0.0103(9) 0.0137(8)
C25 0.0292(10) 0.0407(11) 0.0352(11) -0.0019(9) 0.0130(9) 0.0122(9)
C26 0.0402(11) 0.0366(10) 0.0424(12) 0.0089(9) 0.0242(10) 0.0095(9)
C27 0.0376(11) 0.0270(9) 0.0384(11) 0.0085(8) 0.0201(9) 0.0110(8)
C28 0.0273(9) 0.0225(8) 0.0201(8) 0.0048(6) 0.0042(7) 0.0089(7)
C29 0.0305(10) 0.0361(10) 0.0260(10) 0.0118(8) 0.0046(8) 0.0048(8)
C30 0.0313(10) 0.0352(10) 0.0307(10) 0.0058(8) -0.0015(8) 0.0071(9)
C31 0.0460(12) 0.0366(10) 0.0222(9) 0.0034(8) 0.0014(8) 0.0230(10)
C32 0.0470(12) 0.0496(12) 0.0232(9) 0.0119(9) 0.0143(9) 0.0277(10)
C33 0.0314(10) 0.0377(10) 0.0251(9) 0.0093(8) 0.0108(8) 0.0163(8)
C34 0.0215(8) 0.0228(8) 0.0221(8) 0.0035(6) 0.0066(7) 0.0061(7)
C35 0.0290(9) 0.0268(9) 0.0362(11) 0.0100(8) 0.0107(8) 0.0084(8)
C36 0.0342(11) 0.0314(10) 0.0438(12) 0.0101(9) 0.0138(9) -0.0007(9)
C37 0.0238(9) 0.0433(11) 0.0396(12) 0.0033(9) 0.0102(8) 0.0008(9)
C38 0.0252(9) 0.0404(11) 0.0328(11) 0.0033(9) 0.0028(8) 0.0104(9)
C39 0.0244(9) 0.0267(8) 0.0255(9) 0.0049(7) 0.0042(7) 0.0067(7)
C40 0.0215(8) 0.0206(7) 0.0224(8) 0.0060(6) 0.0054(6) 0.0081(7)
C41 0.0196(8) 0.0218(7) 0.0216(8) 0.0040(6) 0.0051(6) 0.0053(7)
C42 0.0234(8) 0.0218(8) 0.0250(9) 0.0040(7) 0.0049(7) 0.0053(7)
C43 0.0222(8) 0.0265(8) 0.0276(9) 0.0038(7) 0.0065(7) 0.0023(7)
C44 0.0203(9) 0.0436(11) 0.0381(11) 0.0112(9) -0.0001(8) 0.0063(8)
C45 0.0287(10) 0.0459(12) 0.0497(13) 0.0260(11) 0.0002(9) 0.0098(9)
C46 0.0258(9) 0.0319(9) 0.0369(11) 0.0170(8) 0.0045(8) 0.0040(8)
C47 0.0223(8) 0.0174(7) 0.0240(8) 0.0047(6) 0.0089(7) 0.0039(6)
C48 0.0305(9) 0.0245(8) 0.0241(9) 0.0058(7) 0.0060(7) 0.0096(7)
C49 0.0396(11) 0.0285(9) 0.0239(9) 0.0023(7) 0.0096(8) 0.0105(8)
C50 0.0310(10) 0.0288(9) 0.0359(11) 0.0012(8) 0.0173(8) 0.0073(8)
C51 0.0226(9) 0.0411(11) 0.0424(12) -0.0016(9) 0.0098(8) 0.0105(9)
C52 0.0202(8) 0.0349(10) 0.0300(10) -0.0036(8) 0.0044(7) 0.0063(8)
Cl2 0.0940(6) 0.0789(5) 0.1164(7) 0.0306(5) 0.0680(6) 0.0516(5)
Cl3 0.0467(4) 0.1001(6) 0.0696(5) 0.0485(4) 0.0146(3) 0.0179(4)
C53 0.0409(15) 0.0759(19) 0.164(4) 0.078(2) 0.0511(19) 0.0345(15)
F1 0.0303(6) 0.0394(7) 0.0756(10) 0.0279(7) 0.0066(6) 0.0023(6)
F2 0.0679(11) 0.0728(11) 0.0790(13) -0.0308(9) -0.0101(9) 0.0194(9)
F3 0.0545(9) 0.1135(14) 0.0711(11) 0.0650(11) 0.0091(8) 0.0034(9)
F4 0.0301(7) 0.0804(10) 0.0843(12) 0.0296(9) 0.0117(7) 0.0263(7)
B1 0.0219(10) 0.0309(10) 0.0356(12) 0.0118(9) 0.0021(9) 0.0036(9)

loop_
_atom_type_symbol
_atom_type_description
_atom_type_scat_dispersion_real
_atom_type_scat_dispersion_imag
_atom_type_scat_source
C C 0.0033 0.0016 'International Tables Vol C Tables 4.2.6.8 and 6.1.1.4'
H H 0.0000 0.0000 'International Tables Vol C Tables 4.2.6.8 and 6.1.1.4'
B B 0.0013 0.0007 'International Tables Vol C Tables 4.2.6.8 and 6.1.1.4'
Cl Cl 0.1484 0.1585 'International Tables Vol C Tables 4.2.6.8 and 6.1.1.4'
F F 0.0171 0.0103 'International Tables Vol C Tables 4.2.6.8 and 6.1.1.4'
Fe Fe 0.3463 0.8444 'International Tables Vol C Tables 4.2.6.8 and 6.1.1.4'
N N 0.0061 0.0033 'International Tables Vol C Tables 4.2.6.8 and 6.1.1.4'
P P 0.1023 0.0942 'International Tables Vol C Tables 4.2.6.8 and 6.1.1.4'

loop_
_geom_angle_atom_site_label_1
_geom_angle_atom_site_label_2
_geom_angle_atom_site_label_3
_geom_angle
_geom_angle_site_symmetry_1
_geom_angle_site_symmetry_3
_geom_angle_publ_flag
N2 Fe1 N1 79.38(5) . . ?
N2 Fe1 Cl1 111.40(4) . . ?
N1 Fe1 Cl1 109.42(4) . . ?
N2 Fe1 P3 146.68(4) . . ?
N1 Fe1 P3 82.21(4) . . ?
Cl1 Fe1 P3 100.823(16) . . ?
N2 Fe1 P4 79.42(4) . . ?
N1 Fe1 P4 152.04(4) . . ?
Cl1 Fe1 P4 95.200(16) . . ?
P3 Fe1 P4 106.554(16) . . ?
N1 P1 C3 111.71(8) . . ?
N1 P1 C9 115.48(8) . . ?
C3 P1 C9 108.48(8) . . ?
N1 P1 C15 106.13(7) . . ?
C3 P1 C15 108.88(8) . . ?
C9 P1 C15 105.81(7) . . ?
N2 P2 C34 115.82(7) . . ?
N2 P2 C28 112.95(8) . . ?
C34 P2 C28 107.63(8) . . ?
N2 P2 C40 105.65(7) . . ?
C34 P2 C40 106.88(8) . . ?
C28 P2 C40 107.44(7) . . ?
C22 P3 C16 105.14(8) . . ?
C22 P3 C15 103.46(7) . . ?
C16 P3 C15 105.61(7) . . ?
C22 P3 Fe1 123.99(5) . . ?
C16 P3 Fe1 116.83(6) . . ?
C15 P3 Fe1 99.25(5) . . ?
C41 P4 C47 105.66(8) . . ?
C41 P4 C40 104.02(8) . . ?
C47 P4 C40 103.56(7) . . ?
C41 P4 Fe1 117.80(5) . . ?
C47 P4 Fe1 125.99(6) . . ?
C40 P4 Fe1 95.75(5) . . ?
C1 N1 P1 119.94(11) . . ?
C1 N1 Fe1 111.22(10) . . ?
P1 N1 Fe1 125.69(8) . . ?
C2 N2 P2 119.31(11) . . ?
C2 N2 Fe1 114.65(10) . . ?
P2 N2 Fe1 124.05(7) . . ?
N1 C1 C2 107.82(14) . . ?
N1 C1 H1A 110.1 . . ?
C2 C1 H1A 110.1 . . ?
N1 C1 H1B 110.1 . . ?
C2 C1 H1B 110.1 . . ?
H1A C1 H1B 108.5 . . ?
N2 C2 C1 108.94(13) . . ?
N2 C2 H2A 109.9 . . ?
C1 C2 H2A 109.9 . . ?
N2 C2 H2B 109.9 . . ?
C1 C2 H2B 109.9 . . ?
H2A C2 H2B 108.3 . . ?
C8 C3 C4 118.99(16) . . ?
C8 C3 P1 123.71(13) . . ?
C4 C3 P1 117.19(13) . . ?
C5 C4 C3 120.51(16) . . ?
C5 C4 H4 119.7 . . ?
C3 C4 H4 119.7 . . ?
C4 C5 C6 120.06(17) . . ?
C4 C5 H5 120.0 . . ?
C6 C5 H5 120.0 . . ?
C7 C6 C5 119.75(18) . . ?
C7 C6 H6 120.1 . . ?
C5 C6 H6 120.1 . . ?
C8 C7 C6 120.74(17) . . ?
C8 C7 H7 119.6 . . ?
C6 C7 H7 119.6 . . ?
C7 C8 C3 119.94(16) . . ?
C7 C8 H8 120.0 . . ?
C3 C8 H8 120.0 . . ?
C14 C9 C10 119.61(15) . . ?
C14 C9 P1 119.28(12) . . ?
C10 C9 P1 120.78(12) . . ?
C11 C10 C9 119.48(16) . . ?
C11 C10 H10 120.3 . . ?
C9 C10 H10 120.3 . . ?
C12 C11 C10 120.23(17) . . ?
C12 C11 H11 119.9 . . ?
C10 C11 H11 119.9 . . ?
C13 C12 C11 120.49(17) . . ?
C13 C12 H12 119.8 . . ?
C11 C12 H12 119.8 . . ?
C12 C13 C14 119.97(18) . . ?
C12 C13 H13 120.0 . . ?
C14 C13 H13 120.0 . . ?
C13 C14 C9 120.16(17) . . ?
C13 C14 H14 119.9 . . ?
C9 C14 H14 119.9 . . ?
P1 C15 P3 111.02(9) . . ?
P1 C15 H15A 109.4 . . ?
P3 C15 H15A 109.4 . . ?
P1 C15 H15B 109.4 . . ?
P3 C15 H15B 109.4 . . ?
H15A C15 H15B 108.0 . . ?
C17 C16 C21 118.43(16) . . ?
C17 C16 P3 124.04(13) . . ?
C21 C16 P3 117.42(13) . . ?
C18 C17 C16 120.43(17) . . ?
C18 C17 H17 119.8 . . ?
C16 C17 H17 119.8 . . ?
C19 C18 C17 120.49(17) . . ?
C19 C18 H18 119.8 . . ?
C17 C18 H18 119.8 . . ?
C20 C19 C18 119.69(17) . . ?
C20 C19 H19 120.2 . . ?
C18 C19 H19 120.2 . . ?
C19 C20 C21 120.16(17) . . ?
C19 C20 H20 119.9 . . ?
C21 C20 H20 119.9 . . ?
C20 C21 C16 120.80(17) . . ?
C20 C21 H21 119.6 . . ?
C16 C21 H21 119.6 . . ?
C27 C22 C23 119.12(16) . . ?
C27 C22 P3 122.71(12) . . ?
C23 C22 P3 118.11(13) . . ?
C24 C23 C22 120.09(17) . . ?
C24 C23 H23 120.0 . . ?
C22 C23 H23 120.0 . . ?
C25 C24 C23 120.40(17) . . ?
C25 C24 H24 119.8 . . ?
C23 C24 H24 119.8 . . ?
C24 C25 C26 120.17(17) . . ?
C24 C25 H25 119.9 . . ?
C26 C25 H25 119.9 . . ?
C25 C26 C27 119.76(19) . . ?
C25 C26 H26 120.1 . . ?
C27 C26 H26 120.1 . . ?
C22 C27 C26 120.41(17) . . ?
C22 C27 H27 119.8 . . ?
C26 C27 H27 119.8 . . ?
C33 C28 C29 119.02(17) . . ?
C33 C28 P2 124.04(14) . . ?
C29 C28 P2 116.83(13) . . ?
C30 C29 C28 120.53(18) . . ?
C30 C29 H29 119.7 . . ?
C28 C29 H29 119.7 . . ?
C31 C30 C29 119.86(19) . . ?
C31 C30 H30 120.1 . . ?
C29 C30 H30 120.1 . . ?
C32 C31 C30 120.04(18) . . ?
C32 C31 H31 120.0 . . ?
C30 C31 H31 120.0 . . ?
C31 C32 C33 120.48(18) . . ?
C31 C32 H32 119.8 . . ?
C33 C32 H32 119.8 . . ?
C28 C33 C32 120.05(18) . . ?
C28 C33 H33 120.0 . . ?
C32 C33 H33 120.0 . . ?
C39 C34 C35 119.54(16) . . ?
C39 C34 P2 119.63(13) . . ?
C35 C34 P2 120.74(13) . . ?
C36 C35 C34 120.04(17) . . ?
C36 C35 H35 120.0 . . ?
C34 C35 H35 120.0 . . ?
C37 C36 C35 119.87(18) . . ?
C37 C36 H36 120.1 . . ?
C35 C36 H36 120.1 . . ?
C38 C37 C36 120.74(19) . . ?
C38 C37 H37 119.6 . . ?
C36 C37 H37 119.6 . . ?
C37 C38 C39 119.82(18) . . ?
C37 C38 H38 120.1 . . ?
C39 C38 H38 120.1 . . ?
C34 C39 C38 119.98(17) . . ?
C34 C39 H39 120.0 . . ?
C38 C39 H39 120.0 . . ?
P2 C40 P4 108.87(8) . . ?
P2 C40 H40A 109.9 . . ?
P4 C40 H40A 109.9 . . ?
P2 C40 H40B 109.9 . . ?
P4 C40 H40B 109.9 . . ?
H40A C40 H40B 108.3 . . ?
C42 C41 C46 118.84(16) . . ?
C42 C41 P4 124.29(13) . . ?
C46 C41 P4 116.80(13) . . ?
C43 C42 C41 120.47(16) . . ?
C43 C42 H42 119.8 . . ?
C41 C42 H42 119.8 . . ?
C42 C43 C44 119.90(17) . . ?
C42 C43 H43 120.1 . . ?
C44 C43 H43 120.1 . . ?
C45 C44 C43 120.05(18) . . ?
C45 C44 H44 120.0 . . ?
C43 C44 H44 120.0 . . ?
C46 C45 C44 120.11(18) . . ?
C46 C45 H45 119.9 . . ?
C44 C45 H45 119.9 . . ?
C45 C46 C41 120.60(17) . . ?
C45 C46 H46 119.7 . . ?
C41 C46 H46 119.7 . . ?
C48 C47 C52 118.79(15) . . ?
C48 C47 P4 121.12(13) . . ?
C52 C47 P4 119.58(13) . . ?
C47 C48 C49 120.43(17) . . ?
C47 C48 H48 119.8 . . ?
C49 C48 H48 119.8 . . ?
C50 C49 C48 120.23(18) . . ?
C50 C49 H49 119.9 . . ?
C48 C49 H49 119.9 . . ?
C49 C50 C51 120.10(17) . . ?
C49 C50 H50 120.0 . . ?
C51 C50 H50 120.0 . . ?
C50 C51 C52 120.04(18) . . ?
C50 C51 H51 120.0 . . ?
C52 C51 H51 120.0 . . ?
C51 C52 C47 120.38(18) . . ?
C51 C52 H52 119.8 . . ?
C47 C52 H52 119.8 . . ?
Cl3 C53 Cl2 112.15(13) . . ?
Cl3 C53 H53A 109.2 . . ?
Cl2 C53 H53A 109.2 . . ?
Cl3 C53 H53B 109.2 . . ?
Cl2 C53 H53B 109.2 . . ?
H53A C53 H53B 107.9 . . ?
F3 B1 F1 109.02(18) . . ?
F3 B1 F4 110.94(18) . . ?
F1 B1 F4 111.60(17) . . ?
F3 B1 F2 107.95(19) . . ?
F1 B1 F2 109.03(19) . . ?
F4 B1 F2 108.20(18) . . ?

loop_
_geom_bond_atom_site_label_1
_geom_bond_atom_site_label_2
_geom_bond_distance
_geom_bond_site_symmetry_2
_geom_bond_publ_flag
Fe1 N2 2.0796(14) . ?
Fe1 N1 2.0876(13) . ?
Fe1 Cl1 2.3161(5) . ?
Fe1 P3 2.4826(5) . ?
Fe1 P4 2.5279(5) . ?
P1 N1 1.5983(14) . ?
P1 C3 1.7984(18) . ?
P1 C9 1.8053(16) . ?
P1 C15 1.8144(16) . ?
P2 N2 1.5971(14) . ?
P2 C34 1.8027(18) . ?
P2 C28 1.8056(17) . ?
P2 C40 1.8150(16) . ?
P3 C22 1.8181(16) . ?
P3 C16 1.8284(17) . ?
P3 C15 1.8472(17) . ?
P4 C41 1.8168(17) . ?
P4 C47 1.8246(16) . ?
P4 C40 1.8456(17) . ?
N1 C1 1.479(2) . ?
N2 C2 1.483(2) . ?
C1 C2 1.514(3) . ?
C1 H1A 0.9900 . ?
C1 H1B 0.9900 . ?
C2 H2A 0.9900 . ?
C2 H2B 0.9900 . ?
C3 C8 1.396(2) . ?
C3 C4 1.400(2) . ?
C4 C5 1.381(3) . ?
C4 H4 0.9500 . ?
C5 C6 1.387(3) . ?
C5 H5 0.9500 . ?
C6 C7 1.383(3) . ?
C6 H6 0.9500 . ?
C7 C8 1.383(3) . ?
C7 H7 0.9500 . ?
C8 H8 0.9500 . ?
C9 C14 1.397(2) . ?
C9 C10 1.399(2) . ?
C10 C11 1.397(2) . ?
C10 H10 0.9500 . ?
C11 C12 1.382(3) . ?
C11 H11 0.9500 . ?
C12 C13 1.382(3) . ?
C12 H12 0.9500 . ?
C13 C14 1.390(2) . ?
C13 H13 0.9500 . ?
C14 H14 0.9500 . ?
C15 H15A 0.9900 . ?
C15 H15B 0.9900 . ?
C16 C17 1.391(2) . ?
C16 C21 1.398(2) . ?
C17 C18 1.390(3) . ?
C17 H17 0.9500 . ?
C18 C19 1.388(3) . ?
C18 H18 0.9500 . ?
C19 C20 1.375(3) . ?
C19 H19 0.9500 . ?
C20 C21 1.392(2) . ?
C20 H20 0.9500 . ?
C21 H21 0.9500 . ?
C22 C27 1.392(2) . ?
C22 C23 1.394(2) . ?
C23 C24 1.391(2) . ?
C23 H23 0.9500 . ?
C24 C25 1.377(3) . ?
C24 H24 0.9500 . ?
C25 C26 1.384(3) . ?
C25 H25 0.9500 . ?
C26 C27 1.395(2) . ?
C26 H26 0.9500 . ?
C27 H27 0.9500 . ?
C28 C33 1.392(2) . ?
C28 C29 1.397(3) . ?
C29 C30 1.390(3) . ?
C29 H29 0.9500 . ?
C30 C31 1.384(3) . ?
C30 H30 0.9500 . ?
C31 C32 1.379(3) . ?
C31 H31 0.9500 . ?
C32 C33 1.392(3) . ?
C32 H32 0.9500 . ?
C33 H33 0.9500 . ?
C34 C39 1.393(2) . ?
C34 C35 1.399(2) . ?
C35 C36 1.387(3) . ?
C35 H35 0.9500 . ?
C36 C37 1.381(3) . ?
C36 H36 0.9500 . ?
C37 C38 1.381(3) . ?
C37 H37 0.9500 . ?
C38 C39 1.393(3) . ?
C38 H38 0.9500 . ?
C39 H39 0.9500 . ?
C40 H40A 0.9900 . ?
C40 H40B 0.9900 . ?
C41 C42 1.394(2) . ?
C41 C46 1.399(2) . ?
C42 C43 1.386(2) . ?
C42 H42 0.9500 . ?
C43 C44 1.391(3) . ?
C43 H43 0.9500 . ?
C44 C45 1.383(3) . ?
C44 H44 0.9500 . ?
C45 C46 1.381(3) . ?
C45 H45 0.9500 . ?
C46 H46 0.9500 . ?
C47 C48 1.388(2) . ?
C47 C52 1.394(2) . ?
C48 C49 1.396(2) . ?
C48 H48 0.9500 . ?
C49 C50 1.372(3) . ?
C49 H49 0.9500 . ?
C50 C51 1.381(3) . ?
C50 H50 0.9500 . ?
C51 C52 1.393(2) . ?
C51 H51 0.9500 . ?
C52 H52 0.9500 . ?
Cl2 C53 1.770(4) . ?
Cl3 C53 1.753(4) . ?
C53 H53A 0.9900 . ?
C53 H53B 0.9900 . ?
F1 B1 1.373(2) . ?
F2 B1 1.375(3) . ?
F3 B1 1.373(3) . ?
F4 B1 1.375(2) . ?
